data_7125653
loop_
_publ_author_name
'Fink, Daniel'
'Orth, Nicole'
'Linseis, Michael'
'Ivanovi\'c-Burmazovi\'c, Ivana'
'Winter, Rainer F.'

_publ_section_title
;
 Ring size matters: supramolecular isomerism in self-assembled
 redox-active tetra- and hexaruthenium macrocycles.
;
_journal_issue 7
_journal_name_full 'Chemical communications (Cambridge, England)'
_journal_page_first 1062
_journal_page_last 1065
_journal_paper_doi 10.1039/c9cc09307a
_journal_volume 56
_journal_year 2020
_chemical_formula_moiety 'C104 H184 O14 P8 Ru4 S2, 5(C6 H6)'
_chemical_formula_sum 'C134 H214 O14 P8 Ru4 S2'
_chemical_formula_weight 2765.20
_space_group_crystal_system triclinic
_space_group_IT_number 2
_space_group_name_Hall '-P 1'
_space_group_name_H-M_alt 'P -1'
_atom_sites_solution_hydrogens geom
_audit_creation_date 2018-04-20
_audit_creation_method
;
Olex2 1.2-alpha
(compiled 2018.04.18 svn.r3501 for OlexSys, GUI svn.r5488)
;
_audit_update_record
;
2019-10-27 deposited with the CCDC.	2019-12-13 downloaded from the CCDC.
;
_cell_angle_alpha 102.732(6)
_cell_angle_beta 98.198(6)
_cell_angle_gamma 101.465(6)
_cell_formula_units_Z 1
_cell_length_a 11.9389(9)
_cell_length_b 17.3830(15)
_cell_length_c 18.6230(15)
_cell_measurement_reflns_used 22812
_cell_measurement_temperature 100(2)
_cell_measurement_theta_max 27.05
_cell_measurement_theta_min 1.80
_cell_volume 3623.7(5)
_computing_cell_refinement 'STOE X-AREA'
_computing_data_collection 'STOE X-AREA'
_computing_data_reduction 'STOE X-RED'
_computing_molecular_graphics 'Olex2 (Dolomanov et al., 2009)'
_computing_publication_material 'Olex2 (Dolomanov et al., 2009)'
_computing_structure_refinement 'ShelXL (Sheldrick, 2015)'
_computing_structure_solution 'SHELXT (Sheldrick, 2015a)'
_diffrn_ambient_temperature 100.15
_diffrn_detector_area_resol_mean 6.67
_diffrn_measured_fraction_theta_full 0.999
_diffrn_measured_fraction_theta_max 0.988
_diffrn_measurement_device_type 'STOE IPDS 2T'
_diffrn_measurement_method 'rotation method'
_diffrn_radiation_type MoK\a
_diffrn_radiation_wavelength 0.71073
_diffrn_reflns_av_R_equivalents 0.1519
_diffrn_reflns_av_unetI/netI 0.1730
_diffrn_reflns_Laue_measured_fraction_full 0.999
_diffrn_reflns_Laue_measured_fraction_max 0.988
_diffrn_reflns_limit_h_max 15
_diffrn_reflns_limit_h_min -15
_diffrn_reflns_limit_k_max 22
_diffrn_reflns_limit_k_min -22
_diffrn_reflns_limit_l_max 23
_diffrn_reflns_limit_l_min -23
_diffrn_reflns_number 52347
_diffrn_reflns_point_group_measured_fraction_full 0.999
_diffrn_reflns_point_group_measured_fraction_max 0.988
_diffrn_reflns_theta_full 25.242
_diffrn_reflns_theta_max 26.858
_diffrn_reflns_theta_min 1.774
_exptl_absorpt_coefficient_mu 0.580
_exptl_absorpt_correction_T_max 0.9553
_exptl_absorpt_correction_T_min 0.8579
_exptl_absorpt_correction_type integration
_exptl_absorpt_process_details 'STOE X-RED32'
_exptl_crystal_colour orange
_exptl_crystal_density_diffrn 1.267
_exptl_crystal_description block
_exptl_crystal_F_000 1458
_exptl_crystal_size_max 0.400
_exptl_crystal_size_mid 0.300
_exptl_crystal_size_min 0.200
_refine_diff_density_max 0.848
_refine_diff_density_min -0.623
_refine_diff_density_rms 0.095
_refine_ls_extinction_method none
_refine_ls_goodness_of_fit_ref 0.866
_refine_ls_hydrogen_treatment constr
_refine_ls_matrix_type full
_refine_ls_number_parameters 754
_refine_ls_number_reflns 15420
_refine_ls_number_restraints 8
_refine_ls_restrained_S_all 0.868
_refine_ls_R_factor_all 0.1321
_refine_ls_R_factor_gt 0.0595
_refine_ls_shift/su_max 0.001
_refine_ls_shift/su_mean 0.000
_refine_ls_structure_factor_coef Fsqd
_refine_ls_weighting_details 'w=1/[\s^2^(Fo^2^)+(0.0094P)^2^] where P=(Fo^2^+2Fc^2^)/3'
_refine_ls_weighting_scheme calc
_refine_ls_wR_factor_gt 0.0787
_refine_ls_wR_factor_ref 0.0926
_reflns_Friedel_coverage 0.000
_reflns_number_gt 8546
_reflns_number_total 15420
_reflns_threshold_expression 'I > 2\s(I)'
_cod_data_source_file c9cc09307a2.cif
_cod_data_source_block pdf33
_cod_depositor_comments 'Adding full bibliography for 7125652--7125653.cif.'
_cod_database_code 7125653
_shelx_shelxl_version_number 2017/1
_shelx_space_group_comment
;
The symmetry employed for this shelxl refinement is uniquely defined
by the following loop, which should always be used as a source of
symmetry information in preference to the above space-group names.
They are only intended as comments.
;
_olex2_refinement_description
;
1. Fixed Uiso
 At 1.2 times of:
  All C(H) groups, All C(H,H,H) groups
2. Restrained distances
 C57-C58 = C58-C53 = C53-C54 = C54-C55 = C55-C56 = C56-C57
 1.39 with sigma of 0.005
 C59-C60 = C60-C61
 1.39 with sigma of 0.005
3.a Ternary CH refined with riding coordinates:
 C17(H17), C20(H20), C23(H23), C29(H29), C26(H26), C32(H32), C41(H41),
 C35(H35), C38(H38), C44(H44), C47(H47), C50(H50)
3.b Aromatic/amide H refined with riding coordinates:
 C1(H1), C2(H2), C4(H4), C11(H11), C12(H12), C5(H5), C6(H6), C8(H8), C56(H56),
 C57(H57), C58(H58), C53(H53), C54(H54), C55(H55), C61(H61), C60(H60), C59(H59),
  C62(H62), C63(H63), C64(H64), C65(H65), C66(H66), C67(H67)
3.c Idealised Me refined as rotating group:
 C18(H18A,H18B,H18C), C19(H19A,H19B,H19C), C21(H21A,H21B,H21C), C22(H22A,H22B,
 H22C), C24(H24A,H24B,H24C), C25(H25A,H25B,H25C), C30(H30A,H30B,H30C), C31(H31A,
 H31B,H31C), C27(H27A,H27B,H27C), C28(H28A,H28B,H28C), C33(H33A,H33B,H33C),
 C34(H34A,H34B,H34C), C42(H42A,H42B,H42C), C43(H43A,H43B,H43C), C37(H37A,H37B,
 H37C), C36(H36A,H36B,H36C), C39(H39A,H39B,H39C), C40(H40A,H40B,H40C), C45(H45A,
 H45B,H45C), C46(H46A,H46B,H46C), C48(H48A,H48B,H48C), C49(H49A,H49B,H49C),
 C52(H52A,H52B,H52C), C51(H51A,H51B,H51C)
;
_olex2_submission_special_instructions 'No special instructions were received'

loop_
_space_group_symop_operation_xyz
'x, y, z'
'-x, -y, -z'

loop_
_atom_site_label
_atom_site_type_symbol
_atom_site_fract_x
_atom_site_fract_y
_atom_site_fract_z
_atom_site_U_iso_or_equiv
_atom_site_adp_type
_atom_site_occupancy
_atom_site_site_symmetry_order
_atom_site_calc_flag
_atom_site_refinement_flags_posn
Ru1 Ru 0.72565(4) 0.79590(2) 0.85043(2) 0.02005(11) Uani 1 1 d .
Ru2 Ru 0.43209(4) 0.22961(2) 0.72065(2) 0.01801(11) Uani 1 1 d .
O1 O 0.6784(3) 0.6623(2) 0.81420(17) 0.0257(9) Uani 1 1 d .
O2 O 0.7224(3) 0.71884(19) 0.93552(17) 0.0260(8) Uani 1 1 d .
O3 O 0.6200(3) 0.51053(18) 0.83835(16) 0.0206(7) Uani 1 1 d .
O4 O 0.5197(3) 0.35965(19) 0.74422(17) 0.0225(8) Uani 1 1 d .
O5 O 0.5118(3) 0.30489(19) 0.84003(17) 0.0227(8) Uani 1 1 d .
O6 O 0.7793(3) 0.9717(2) 0.92616(19) 0.0326(9) Uani 1 1 d .
O7 O 0.3345(3) 0.0640(2) 0.73493(19) 0.0317(9) Uani 1 1 d .
P1 P 0.52206(13) 0.79178(8) 0.84764(7) 0.0249(3) Uani 1 1 d .
P2 P 0.92752(14) 0.79156(9) 0.85329(7) 0.0277(3) Uani 1 1 d .
P3 P 0.25346(13) 0.27136(9) 0.73418(7) 0.0266(3) Uani 1 1 d .
P4 P 0.61448(13) 0.19768(8) 0.70745(7) 0.0208(3) Uani 1 1 d .
S1 S 0.67289(12) 0.83425(7) 0.57460(6) 0.0228(3) Uani 1 1 d .
C1 C 0.7167(5) 0.8235(3) 0.7506(3) 0.0251(12) Uani 1 1 d .
H1 H 0.679610 0.778738 0.708914 0.030 Uiso 1 1 calc R
C2 C 0.7536(4) 0.8936(3) 0.7319(3) 0.0217(11) Uani 1 1 d .
H2 H 0.783708 0.940916 0.772176 0.026 Uiso 1 1 calc R
C3 C 0.7521(4) 0.9044(3) 0.6567(2) 0.0209(11) Uani 1 1 d .
C4 C 0.8127(4) 0.9723(3) 0.6401(3) 0.0229(11) Uani 1 1 d .
H4 H 0.860936 1.018037 0.677193 0.027 Uiso 1 1 calc R
C11 C 0.6529(5) 0.5547(3) 0.9634(3) 0.0352(14) Uani 1 1 d .
H11 H 0.675131 0.589567 1.012728 0.042 Uiso 1 1 calc R
C10 C 0.6569(5) 0.5768(3) 0.8976(3) 0.0249(12) Uani 1 1 d .
C9 C 0.6888(5) 0.6557(3) 0.8814(3) 0.0241(12) Uani 1 1 d .
C12 C 0.6092(5) 0.4698(3) 0.9432(3) 0.0316(13) Uani 1 1 d .
H12 H 0.594972 0.436272 0.976493 0.038 Uiso 1 1 calc R
C13 C 0.5913(4) 0.4454(3) 0.8681(3) 0.0221(11) Uani 1 1 d .
C14 C 0.5392(4) 0.3661(3) 0.8151(3) 0.0225(11) Uani 1 1 d .
C15 C 0.7603(5) 0.9030(3) 0.8963(2) 0.0234(12) Uani 1 1 d .
C17 C 0.4732(6) 0.8778(4) 0.8164(3) 0.0434(16) Uani 1 1 d .
H17 H 0.544907 0.923222 0.830993 0.052 Uiso 1 1 calc R
C18 C 0.4414(6) 0.8609(4) 0.7310(3) 0.0432(16) Uani 1 1 d .
H18A H 0.372042 0.815893 0.711854 0.052 Uiso 1 1 calc GR
H18B H 0.506511 0.846352 0.708885 0.052 Uiso 1 1 calc GR
H18C H 0.425371 0.909559 0.717481 0.052 Uiso 1 1 calc GR
C19 C 0.3865(8) 0.9127(5) 0.8517(4) 0.079(3) Uani 1 1 d .
H19A H 0.375810 0.959927 0.833461 0.094 Uiso 1 1 calc GR
H19B H 0.413382 0.929458 0.906333 0.094 Uiso 1 1 calc GR
H19C H 0.312267 0.871900 0.839151 0.094 Uiso 1 1 calc GR
C20 C 0.4221(5) 0.6944(3) 0.7908(3) 0.0316(13) Uani 1 1 d .
H20 H 0.439421 0.653159 0.817834 0.038 Uiso 1 1 calc R
C21 C 0.4447(5) 0.6635(3) 0.7117(3) 0.0388(14) Uani 1 1 d .
H21A H 0.526893 0.662252 0.714789 0.047 Uiso 1 1 calc GR
H21B H 0.425873 0.699863 0.680792 0.047 Uiso 1 1 calc GR
H21C H 0.395675 0.608652 0.688928 0.047 Uiso 1 1 calc GR
C22 C 0.2928(5) 0.6898(4) 0.7886(3) 0.0453(15) Uani 1 1 d .
H22A H 0.247923 0.634129 0.764350 0.054 Uiso 1 1 calc GR
H22B H 0.267950 0.726695 0.760102 0.054 Uiso 1 1 calc GR
H22C H 0.279299 0.705713 0.839902 0.054 Uiso 1 1 calc GR
C23 C 0.4802(5) 0.8018(3) 0.9416(3) 0.0314(13) Uani 1 1 d .
H23 H 0.403321 0.816693 0.937188 0.038 Uiso 1 1 calc R
C24 C 0.4643(6) 0.7240(4) 0.9687(3) 0.0408(16) Uani 1 1 d .
H24A H 0.535012 0.703557 0.967855 0.049 Uiso 1 1 calc GR
H24B H 0.397922 0.682953 0.935468 0.049 Uiso 1 1 calc GR
H24C H 0.449712 0.735757 1.019961 0.049 Uiso 1 1 calc GR
C25 C 0.5664(6) 0.8712(4) 0.9993(3) 0.0484(18) Uani 1 1 d .
H25A H 0.574027 0.920583 0.981434 0.058 Uiso 1 1 calc GR
H25B H 0.642394 0.857776 1.007162 0.058 Uiso 1 1 calc GR
H25C H 0.538554 0.880203 1.046831 0.058 Uiso 1 1 calc GR
C29 C 0.9934(5) 0.7804(4) 0.9471(3) 0.0345(14) Uani 1 1 d .
H29 H 0.949961 0.726633 0.951226 0.041 Uiso 1 1 calc R
C30 C 0.9738(5) 0.8433(4) 1.0118(3) 0.0401(15) Uani 1 1 d .
H30A H 0.996368 0.829225 1.059079 0.048 Uiso 1 1 calc GR
H30B H 0.891295 0.844455 1.004584 0.048 Uiso 1 1 calc GR
H30C H 1.021195 0.896943 1.013650 0.048 Uiso 1 1 calc GR
C31 C 1.1211(6) 0.7780(5) 0.9576(4) 0.0586(19) Uani 1 1 d .
H31A H 1.169294 0.832712 0.964282 0.070 Uiso 1 1 calc GR
H31B H 1.134289 0.741286 0.913224 0.070 Uiso 1 1 calc GR
H31C H 1.141948 0.758537 1.002034 0.070 Uiso 1 1 calc GR
C26 C 1.0346(6) 0.8763(4) 0.8368(3) 0.0482(17) Uani 1 1 d .
H26 H 1.110104 0.867584 0.860403 0.058 Uiso 1 1 calc R
C27 C 1.0371(6) 0.9591(3) 0.8819(3) 0.0441(16) Uani 1 1 d .
H27A H 1.106805 0.997618 0.878152 0.053 Uiso 1 1 calc GR
H27B H 1.038773 0.958503 0.934497 0.053 Uiso 1 1 calc GR
H27C H 0.967395 0.975712 0.862597 0.053 Uiso 1 1 calc GR
C28 C 1.0520(7) 0.8743(5) 0.7605(4) 0.073(2) Uani 1 1 d .
H28A H 0.978003 0.871896 0.728625 0.088 Uiso 1 1 calc GR
H28B H 1.080359 0.826193 0.740660 0.088 Uiso 1 1 calc GR
H28C H 1.109506 0.923298 0.760910 0.088 Uiso 1 1 calc GR
C32 C 0.9509(5) 0.7021(3) 0.7863(3) 0.0365(14) Uani 1 1 d .
H32 H 1.033922 0.716797 0.780719 0.044 Uiso 1 1 calc R
C33 C 0.8770(6) 0.6864(4) 0.7082(3) 0.0423(16) Uani 1 1 d .
H33A H 0.902872 0.646495 0.672437 0.051 Uiso 1 1 calc GR
H33B H 0.885797 0.737269 0.692654 0.051 Uiso 1 1 calc GR
H33C H 0.794959 0.665413 0.709321 0.051 Uiso 1 1 calc GR
C34 C 0.9356(6) 0.6232(4) 0.8110(3) 0.0510(18) Uani 1 1 d .
H34A H 0.852985 0.602188 0.810747 0.061 Uiso 1 1 calc GR
H34B H 0.980986 0.633605 0.861735 0.061 Uiso 1 1 calc GR
H34C H 0.962840 0.583211 0.776234 0.061 Uiso 1 1 calc GR
C5 C 0.3771(4) 0.1942(3) 0.6081(2) 0.0195(11) Uani 1 1 d .
H5 H 0.404064 0.234088 0.582973 0.023 Uiso 1 1 calc R
C6 C 0.3107(4) 0.1258(3) 0.5631(2) 0.0214(11) Uani 1 1 d .
H6 H 0.281132 0.085645 0.587409 0.026 Uiso 1 1 calc R
C7 C 0.2761(4) 0.1029(3) 0.4818(2) 0.0213(11) Uani 1 1 d .
C8 C 0.2043(4) 0.0330(3) 0.4378(2) 0.0230(11) Uani 1 1 d .
H8 H 0.168055 -0.009309 0.457668 0.028 Uiso 1 1 calc R
C16 C 0.3722(4) 0.1294(3) 0.7272(2) 0.0217(11) Uani 1 1 d .
C41 C 0.2460(5) 0.3707(4) 0.7155(3) 0.0388(15) Uani 1 1 d .
H41 H 0.161996 0.372341 0.710469 0.047 Uiso 1 1 calc R
C42 C 0.3125(6) 0.4477(4) 0.7742(4) 0.0524(18) Uani 1 1 d .
H42A H 0.396381 0.451531 0.778857 0.063 Uiso 1 1 calc GR
H42B H 0.290205 0.446282 0.822626 0.063 Uiso 1 1 calc GR
H42C H 0.293985 0.494948 0.759050 0.063 Uiso 1 1 calc GR
C43 C 0.2769(6) 0.3736(4) 0.6386(3) 0.0548(19) Uani 1 1 d .
H43A H 0.228005 0.326319 0.600140 0.066 Uiso 1 1 calc GR
H43B H 0.359139 0.372845 0.640333 0.066 Uiso 1 1 calc GR
H43C H 0.263451 0.423432 0.626402 0.066 Uiso 1 1 calc GR
C35 C 0.1244(5) 0.2029(4) 0.6672(3) 0.0389(15) Uani 1 1 d .
H35 H 0.150622 0.188210 0.618439 0.047 Uiso 1 1 calc R
C37 C 0.0156(5) 0.2369(4) 0.6497(3) 0.0474(17) Uani 1 1 d .
H37A H 0.036826 0.283712 0.628984 0.057 Uiso 1 1 calc GR
H37B H -0.013232 0.253711 0.695974 0.057 Uiso 1 1 calc GR
H37C H -0.045424 0.194612 0.613078 0.057 Uiso 1 1 calc GR
C36 C 0.0860(6) 0.1222(4) 0.6885(4) 0.0498(18) Uani 1 1 d .
H36A H 0.042439 0.130516 0.729169 0.060 Uiso 1 1 calc GR
H36B H 0.154948 0.103299 0.705042 0.060 Uiso 1 1 calc GR
H36C H 0.036234 0.081422 0.644645 0.060 Uiso 1 1 calc GR
C38 C 0.2304(5) 0.2860(4) 0.8328(3) 0.0332(14) Uani 1 1 d .
H38 H 0.294288 0.333384 0.862940 0.040 Uiso 1 1 calc R
C39 C 0.1173(6) 0.3096(4) 0.8466(3) 0.0516(18) Uani 1 1 d .
H39A H 0.051122 0.263131 0.822917 0.062 Uiso 1 1 calc GR
H39B H 0.108674 0.355135 0.824907 0.062 Uiso 1 1 calc GR
H39C H 0.119354 0.325724 0.900673 0.062 Uiso 1 1 calc GR
C40 C 0.2477(6) 0.2152(4) 0.8654(3) 0.0459(16) Uani 1 1 d .
H40A H 0.326220 0.207305 0.863106 0.055 Uiso 1 1 calc GR
H40B H 0.189927 0.165730 0.836301 0.055 Uiso 1 1 calc GR
H40C H 0.237895 0.226995 0.917759 0.055 Uiso 1 1 calc GR
C44 C 0.6919(5) 0.1903(3) 0.7991(3) 0.0258(12) Uani 1 1 d .
H44 H 0.718738 0.247285 0.831307 0.031 Uiso 1 1 calc R
C45 C 0.6142(5) 0.1434(3) 0.8415(3) 0.0326(14) Uani 1 1 d .
H45A H 0.659344 0.145732 0.890502 0.039 Uiso 1 1 calc GR
H45B H 0.585518 0.086649 0.812455 0.039 Uiso 1 1 calc GR
H45C H 0.547974 0.167755 0.848620 0.039 Uiso 1 1 calc GR
C46 C 0.8030(5) 0.1580(4) 0.7952(3) 0.0378(14) Uani 1 1 d .
H46A H 0.847249 0.182422 0.762087 0.045 Uiso 1 1 calc GR
H46B H 0.781041 0.098783 0.775520 0.045 Uiso 1 1 calc GR
H46C H 0.851134 0.172116 0.845641 0.045 Uiso 1 1 calc GR
C47 C 0.6242(5) 0.1049(3) 0.6392(2) 0.0243(12) Uani 1 1 d .
H47 H 0.705015 0.097936 0.652801 0.029 Uiso 1 1 calc R
C48 C 0.5416(5) 0.0277(3) 0.6444(3) 0.0310(13) Uani 1 1 d .
H48A H 0.555936 -0.019645 0.610715 0.037 Uiso 1 1 calc GR
H48B H 0.460771 0.030818 0.629838 0.037 Uiso 1 1 calc GR
H48C H 0.555197 0.022570 0.696133 0.037 Uiso 1 1 calc GR
C49 C 0.6076(5) 0.1087(3) 0.5569(3) 0.0319(14) Uani 1 1 d .
H49A H 0.613980 0.057364 0.525200 0.038 Uiso 1 1 calc GR
H49B H 0.667691 0.153371 0.551570 0.038 Uiso 1 1 calc GR
H49C H 0.530404 0.117968 0.541523 0.038 Uiso 1 1 calc GR
C50 C 0.7235(5) 0.2753(3) 0.6821(3) 0.0306(13) Uani 1 1 d .
H50 H 0.778747 0.245763 0.659107 0.037 Uiso 1 1 calc R
C52 C 0.7979(5) 0.3446(3) 0.7468(3) 0.0360(14) Uani 1 1 d .
H52A H 0.843423 0.322620 0.781889 0.043 Uiso 1 1 calc GR
H52B H 0.747219 0.373958 0.773043 0.043 Uiso 1 1 calc GR
H52C H 0.850749 0.381944 0.727196 0.043 Uiso 1 1 calc GR
C51 C 0.6674(5) 0.3109(3) 0.6213(3) 0.0310(13) Uani 1 1 d .
H51A H 0.621604 0.347585 0.643358 0.037 Uiso 1 1 calc GR
H51B H 0.616380 0.266782 0.580678 0.037 Uiso 1 1 calc GR
H51C H 0.728614 0.341186 0.601314 0.037 Uiso 1 1 calc GR
C56 C 1.0159(6) 0.1840(5) 0.4445(4) 0.067(2) Uani 1 1 d D
H56 H 1.092799 0.176160 0.448279 0.080 Uiso 1 1 calc R
C57 C 0.9977(8) 0.2611(5) 0.4563(4) 0.082(3) Uani 1 1 d D
H57 H 1.062033 0.306739 0.467616 0.098 Uiso 1 1 calc R
C58 C 0.8855(8) 0.2720(4) 0.4518(4) 0.071(3) Uani 1 1 d D
H58 H 0.872053 0.325025 0.460010 0.085 Uiso 1 1 calc R
C53 C 0.7936(7) 0.2050(5) 0.4351(4) 0.068(3) Uani 1 1 d D
H53 H 0.716466 0.212406 0.431947 0.082 Uiso 1 1 calc R
C54 C 0.8104(7) 0.1276(4) 0.4230(4) 0.069(2) Uani 1 1 d D
H54 H 0.746288 0.081836 0.411980 0.083 Uiso 1 1 calc R
C55 C 0.9222(7) 0.1185(4) 0.4271(4) 0.064(2) Uani 1 1 d D
H55 H 0.935243 0.065321 0.417761 0.077 Uiso 1 1 calc R
C61 C 0.9547(17) 0.4982(7) 0.4298(6) 0.139(7) Uani 1 1 d D
H61 H 0.920445 0.497306 0.380217 0.167 Uiso 1 1 calc R
C60 C 0.8833(11) 0.4958(6) 0.4823(9) 0.142(5) Uani 1 1 d D
H60 H 0.802427 0.492518 0.468461 0.171 Uiso 1 1 calc R
C59 C 0.9317(18) 0.4982(6) 0.5552(7) 0.136(6) Uani 1 1 d D
H59 H 0.885830 0.497254 0.592799 0.163 Uiso 1 1 calc R
C62 C -0.0144(10) 0.4815(5) 0.9229(5) 0.086(3) Uani 1 1 d .
H62 H -0.025770 0.469312 0.869734 0.104 Uiso 1 1 calc R
C63 C -0.0933(10) 0.4430(6) 0.9568(5) 0.092(3) Uani 1 1 d .
H63 H -0.158066 0.401996 0.926631 0.110 Uiso 1 1 calc R
C64 C -0.0824(9) 0.4615(6) 1.0335(5) 0.100(3) Uani 1 1 d .
H64 H -0.140471 0.435445 1.056034 0.120 Uiso 1 1 calc R
C65 C 0.5125(8) 0.5729(5) 0.4822(5) 0.078(3) Uani 1 1 d .
H65 H 0.519369 0.623533 0.469644 0.094 Uiso 1 1 calc R
C66 C 0.5671(8) 0.5703(5) 0.5505(5) 0.080(3) Uani 1 1 d .
H66 H 0.614627 0.618146 0.585307 0.096 Uiso 1 1 calc R
C67 C 0.5517(9) 0.4959(6) 0.5681(4) 0.086(3) Uani 1 1 d .
H67 H 0.586771 0.493192 0.616248 0.103 Uiso 1 1 calc R

loop_
_atom_site_aniso_label
_atom_site_aniso_U_11
_atom_site_aniso_U_22
_atom_site_aniso_U_33
_atom_site_aniso_U_23
_atom_site_aniso_U_13
_atom_site_aniso_U_12
Ru1 0.0249(3) 0.0199(2) 0.0141(2) 0.00384(17) 0.00270(19) 0.00411(19)
Ru2 0.0185(3) 0.0197(2) 0.0160(2) 0.00571(17) 0.00339(19) 0.00371(19)
O1 0.034(2) 0.0247(19) 0.0180(17) 0.0043(14) 0.0040(16) 0.0082(17)
O2 0.031(2) 0.0226(19) 0.0216(17) 0.0032(15) 0.0028(16) 0.0054(17)
O3 0.027(2) 0.0177(17) 0.0146(15) 0.0028(13) 0.0035(15) 0.0023(15)
O4 0.025(2) 0.0259(19) 0.0191(17) 0.0065(14) 0.0043(16) 0.0101(16)
O5 0.027(2) 0.0187(18) 0.0212(17) 0.0069(14) 0.0031(16) 0.0019(16)
O6 0.038(3) 0.029(2) 0.0261(19) 0.0035(16) 0.0059(18) 0.0017(18)
O7 0.032(2) 0.034(2) 0.031(2) 0.0145(17) 0.0064(18) 0.0041(19)
P1 0.0273(9) 0.0243(7) 0.0239(7) 0.0071(6) 0.0066(6) 0.0057(6)
P2 0.0263(9) 0.0306(8) 0.0228(7) 0.0024(6) 0.0033(6) 0.0048(7)
P3 0.0236(9) 0.0331(8) 0.0223(7) 0.0051(6) 0.0040(6) 0.0073(7)
P4 0.0218(9) 0.0197(7) 0.0185(6) 0.0029(5) 0.0019(6) 0.0033(6)
S1 0.0271(8) 0.0218(6) 0.0168(6) 0.0053(5) 0.0019(6) 0.0014(6)
C1 0.027(3) 0.030(3) 0.015(2) 0.003(2) 0.003(2) 0.004(2)
C2 0.025(3) 0.021(3) 0.021(2) 0.006(2) 0.005(2) 0.007(2)
C3 0.018(3) 0.026(3) 0.016(2) 0.002(2) 0.000(2) 0.006(2)
C4 0.024(3) 0.022(3) 0.018(2) 0.001(2) -0.001(2) 0.003(2)
C11 0.057(4) 0.026(3) 0.020(3) 0.004(2) 0.007(3) 0.005(3)
C10 0.031(3) 0.019(3) 0.022(2) 0.001(2) 0.004(2) 0.006(2)
C9 0.016(3) 0.034(3) 0.020(3) 0.003(2) 0.001(2) 0.007(2)
C12 0.051(4) 0.025(3) 0.020(3) 0.011(2) 0.006(3) 0.006(3)
C13 0.023(3) 0.019(2) 0.024(2) 0.006(2) 0.005(2) 0.004(2)
C14 0.013(3) 0.029(3) 0.026(3) 0.005(2) 0.004(2) 0.009(2)
C15 0.030(3) 0.027(3) 0.015(2) 0.010(2) 0.007(2) 0.003(2)
C17 0.042(4) 0.055(4) 0.043(3) 0.020(3) 0.009(3) 0.025(3)
C18 0.037(4) 0.053(4) 0.044(4) 0.028(3) 0.003(3) 0.007(3)
C19 0.099(7) 0.075(6) 0.089(6) 0.042(5) 0.034(5) 0.049(5)
C20 0.028(4) 0.033(3) 0.031(3) 0.007(2) 0.007(3) 0.001(3)
C21 0.036(4) 0.038(3) 0.030(3) 0.001(2) -0.001(3) -0.004(3)
C22 0.025(4) 0.048(4) 0.053(4) 0.007(3) 0.001(3) -0.002(3)
C23 0.038(4) 0.029(3) 0.033(3) 0.009(2) 0.021(3) 0.010(3)
C24 0.052(5) 0.051(4) 0.029(3) 0.021(3) 0.019(3) 0.013(3)
C25 0.058(5) 0.056(4) 0.029(3) 0.004(3) 0.021(3) 0.009(4)
C29 0.027(4) 0.047(4) 0.027(3) 0.007(3) 0.000(3) 0.010(3)
C30 0.028(4) 0.058(4) 0.028(3) 0.008(3) -0.005(3) 0.007(3)
C31 0.030(4) 0.091(6) 0.052(4) 0.016(4) -0.002(3) 0.020(4)
C26 0.043(5) 0.049(4) 0.050(4) 0.004(3) 0.026(3) 0.001(3)
C27 0.040(4) 0.038(4) 0.049(4) 0.011(3) 0.007(3) -0.003(3)
C28 0.092(7) 0.070(5) 0.047(4) 0.014(4) 0.024(4) -0.011(5)
C32 0.036(4) 0.043(3) 0.033(3) 0.003(3) 0.010(3) 0.019(3)
C33 0.043(4) 0.050(4) 0.029(3) -0.007(3) 0.013(3) 0.013(3)
C34 0.063(5) 0.050(4) 0.047(4) 0.007(3) 0.017(4) 0.031(4)
C5 0.015(3) 0.024(3) 0.021(2) 0.009(2) 0.003(2) 0.005(2)
C6 0.018(3) 0.027(3) 0.019(2) 0.009(2) 0.003(2) 0.004(2)
C7 0.019(3) 0.026(3) 0.021(2) 0.010(2) 0.005(2) 0.005(2)
C8 0.024(3) 0.023(3) 0.021(2) 0.008(2) 0.002(2) 0.006(2)
C16 0.019(3) 0.033(3) 0.012(2) 0.004(2) 0.002(2) 0.006(2)
C41 0.029(4) 0.050(4) 0.043(3) 0.014(3) 0.007(3) 0.020(3)
C42 0.049(5) 0.039(4) 0.074(5) 0.015(3) 0.013(4) 0.022(3)
C43 0.060(5) 0.074(5) 0.059(4) 0.048(4) 0.023(4) 0.041(4)
C35 0.016(3) 0.061(4) 0.032(3) 0.002(3) -0.002(3) 0.006(3)
C37 0.024(4) 0.081(5) 0.036(3) 0.008(3) 0.007(3) 0.015(3)
C36 0.026(4) 0.051(4) 0.055(4) -0.009(3) 0.006(3) -0.005(3)
C38 0.023(3) 0.045(4) 0.028(3) -0.001(3) 0.009(3) 0.008(3)
C39 0.037(4) 0.079(5) 0.036(3) 0.003(3) 0.014(3) 0.016(4)
C40 0.046(4) 0.061(4) 0.030(3) 0.013(3) 0.018(3) 0.002(3)
C44 0.022(3) 0.038(3) 0.016(2) 0.003(2) 0.002(2) 0.009(3)
C45 0.038(4) 0.042(3) 0.023(3) 0.016(2) 0.004(3) 0.015(3)
C46 0.030(4) 0.059(4) 0.024(3) 0.010(3) -0.004(3) 0.017(3)
C47 0.028(3) 0.028(3) 0.017(2) 0.001(2) -0.001(2) 0.015(2)
C48 0.040(4) 0.027(3) 0.027(3) 0.005(2) 0.003(3) 0.013(3)
C49 0.037(4) 0.043(3) 0.018(3) 0.005(2) 0.005(2) 0.018(3)
C50 0.027(3) 0.029(3) 0.036(3) 0.006(2) 0.010(3) 0.007(3)
C52 0.026(4) 0.031(3) 0.045(3) 0.004(3) 0.007(3) 0.000(3)
C51 0.029(4) 0.030(3) 0.041(3) 0.018(2) 0.018(3) 0.004(3)
C56 0.048(6) 0.126(8) 0.041(4) 0.033(5) 0.015(4) 0.038(6)
C57 0.094(8) 0.088(7) 0.035(4) 0.017(4) 0.002(5) -0.037(6)
C58 0.133(9) 0.041(4) 0.039(4) 0.010(3) 0.012(5) 0.027(5)
C53 0.058(6) 0.131(8) 0.038(4) 0.031(5) 0.014(4) 0.060(6)
C54 0.074(7) 0.075(6) 0.045(4) 0.015(4) 0.018(4) -0.015(5)
C55 0.102(7) 0.064(5) 0.044(4) 0.021(4) 0.032(5) 0.040(5)
C61 0.27(2) 0.080(8) 0.062(7) 0.007(6) -0.025(10) 0.075(11)
C60 0.220(16) 0.064(7) 0.126(11) 0.003(7) -0.031(12) 0.063(9)
C59 0.248(19) 0.063(6) 0.098(10) 0.009(6) 0.006(10) 0.075(10)
C62 0.116(9) 0.073(6) 0.057(5) 0.002(5) -0.024(6) 0.038(6)
C63 0.119(9) 0.078(6) 0.049(5) -0.006(4) -0.028(5) 0.013(6)
C64 0.115(9) 0.105(7) 0.055(5) -0.002(5) -0.020(5) 0.019(7)
C65 0.127(9) 0.063(5) 0.061(5) 0.029(4) 0.023(5) 0.043(6)
C66 0.092(7) 0.076(6) 0.072(6) 0.019(5) 0.022(5) 0.019(5)
C67 0.129(9) 0.099(7) 0.043(4) 0.029(5) 0.006(5) 0.051(7)

loop_
_atom_type_symbol
_atom_type_description
_atom_type_scat_dispersion_real
_atom_type_scat_dispersion_imag
_atom_type_scat_source
C C 0.0033 0.0016 'International Tables Vol C Tables 4.2.6.8 and 6.1.1.4'
H H 0.0000 0.0000 'International Tables Vol C Tables 4.2.6.8 and 6.1.1.4'
O O 0.0106 0.0060 'International Tables Vol C Tables 4.2.6.8 and 6.1.1.4'
P P 0.1023 0.0942 'International Tables Vol C Tables 4.2.6.8 and 6.1.1.4'
Ru Ru -1.2594 0.8363 'International Tables Vol C Tables 4.2.6.8 and 6.1.1.4'
S S 0.1246 0.1234 'International Tables Vol C Tables 4.2.6.8 and 6.1.1.4'

loop_
_geom_angle_atom_site_label_1
_geom_angle_atom_site_label_2
_geom_angle_atom_site_label_3
_geom_angle
_geom_angle_site_symmetry_1
_geom_angle_site_symmetry_3
O1 Ru1 O2 58.52(11) . .
O1 Ru1 P1 88.19(10) . .
O1 Ru1 P2 88.54(10) . .
O1 Ru1 C9 29.32(13) . .
O2 Ru1 P1 89.82(10) . .
O2 Ru1 P2 87.60(10) . .
O2 Ru1 C9 29.22(13) . .
P1 Ru1 P2 176.57(5) . .
P1 Ru1 C9 88.10(12) . .
P2 Ru1 C9 88.55(12) . .
C1 Ru1 O1 100.85(17) . .
C1 Ru1 O2 159.29(16) . .
C1 Ru1 P1 91.38(15) . .
C1 Ru1 P2 90.24(15) . .
C1 Ru1 C9 130.17(18) . .
C15 Ru1 O1 169.75(16) . .
C15 Ru1 O2 111.55(16) . .
C15 Ru1 P1 89.26(17) . .
C15 Ru1 P2 93.79(18) . .
C15 Ru1 C1 89.1(2) . .
C15 Ru1 C9 140.65(17) . .
O4 Ru2 O5 58.83(11) . .
O4 Ru2 P3 87.55(9) . .
O4 Ru2 P4 88.61(9) . .
O4 Ru2 C14 29.75(12) . .
O5 Ru2 P3 88.82(9) . .
O5 Ru2 P4 89.76(9) . .
O5 Ru2 C14 29.11(12) . .
P3 Ru2 C14 86.92(11) . .
P4 Ru2 P3 176.10(5) . .
P4 Ru2 C14 90.08(11) . .
C5 Ru2 O4 104.52(16) . .
C5 Ru2 O5 163.34(15) . .
C5 Ru2 P3 89.84(14) . .
C5 Ru2 P4 90.48(14) . .
C5 Ru2 C14 134.23(17) . .
C16 Ru2 O4 165.18(16) . .
C16 Ru2 O5 106.35(16) . .
C16 Ru2 P3 92.71(17) . .
C16 Ru2 P4 91.18(17) . .
C16 Ru2 C14 135.45(18) . .
C16 Ru2 C5 90.3(2) . .
C9 O1 Ru1 92.7(3) . .
C9 O2 Ru1 88.9(3) . .
C10 O3 C13 106.0(3) . .
C14 O4 Ru2 91.4(3) . .
C14 O5 Ru2 89.1(3) . .
C17 P1 Ru1 114.1(2) . .
C20 P1 Ru1 114.13(19) . .
C20 P1 C17 108.6(3) . .
C20 P1 C23 102.6(2) . .
C23 P1 Ru1 113.8(2) . .
C23 P1 C17 102.3(2) . .
C29 P2 Ru1 109.71(19) . .
C26 P2 Ru1 121.3(2) . .
C26 P2 C29 104.3(3) . .
C26 P2 C32 101.6(3) . .
C32 P2 Ru1 114.9(2) . .
C32 P2 C29 103.1(2) . .
C41 P3 Ru2 116.0(2) . .
C41 P3 C38 102.5(3) . .
C35 P3 Ru2 113.37(19) . .
C35 P3 C41 101.5(3) . .
C35 P3 C38 111.3(3) . .
C38 P3 Ru2 111.38(19) . .
C44 P4 Ru2 110.09(17) . .
C44 P4 C50 102.7(2) . .
C47 P4 Ru2 121.73(18) . .
C47 P4 C44 104.2(2) . .
C47 P4 C50 99.7(2) . .
C50 P4 Ru2 116.21(18) . .
C3 S1 C7 92.4(2) . 2_666
C2 C1 Ru1 132.0(4) . .
C1 C2 C3 126.9(5) . .
C2 C3 S1 125.2(4) . .
C4 C3 S1 110.1(3) . .
C4 C3 C2 124.7(4) . .
C3 C4 C8 113.1(4) . 2_666
C10 C11 C12 106.0(4) . .
O3 C10 C11 110.5(4) . .
O3 C10 C9 117.4(4) . .
C11 C10 C9 132.1(4) . .
O1 C9 Ru1 58.0(2) . .
O1 C9 C10 121.2(4) . .
O2 C9 Ru1 61.9(3) . .
O2 C9 O1 119.9(5) . .
O2 C9 C10 118.9(4) . .
C10 C9 Ru1 174.8(4) . .
C13 C12 C11 106.9(4) . .
O3 C13 C14 117.1(4) . .
C12 C13 O3 110.6(4) . .
C12 C13 C14 132.1(4) . .
O4 C14 Ru2 58.8(2) . .
O4 C14 C13 120.4(4) . .
O5 C14 Ru2 61.8(2) . .
O5 C14 O4 120.5(4) . .
O5 C14 C13 119.1(4) . .
C13 C14 Ru2 175.6(4) . .
O6 C15 Ru1 178.0(5) . .
C18 C17 P1 112.6(4) . .
C19 C17 P1 118.9(4) . .
C19 C17 C18 110.8(5) . .
C21 C20 P1 115.4(4) . .
C22 C20 P1 115.3(4) . .
C22 C20 C21 110.7(5) . .
C24 C23 P1 114.8(4) . .
C25 C23 P1 110.2(4) . .
C25 C23 C24 110.8(5) . .
C30 C29 P2 112.4(4) . .
C30 C29 C31 110.1(5) . .
C31 C29 P2 115.7(4) . .
C27 C26 P2 115.6(4) . .
C28 C26 P2 119.2(5) . .
C28 C26 C27 113.3(6) . .
C33 C32 P2 112.0(4) . .
C34 C32 P2 116.3(4) . .
C34 C32 C33 109.4(5) . .
C6 C5 Ru2 131.9(4) . .
C5 C6 C7 129.5(4) . .
C6 C7 S1 122.8(4) . 2_666
C8 C7 S1 109.6(3) . 2_666
C8 C7 C6 127.6(4) . .
C7 C8 C4 114.8(4) . 2_666
O7 C16 Ru2 177.1(4) . .
C42 C41 P3 118.7(4) . .
C42 C41 C43 110.0(5) . .
C43 C41 P3 110.0(4) . .
C37 C35 P3 118.2(4) . .
C36 C35 P3 112.0(4) . .
C36 C35 C37 108.8(5) . .
C39 C38 P3 115.4(4) . .
C40 C38 P3 112.8(4) . .
C40 C38 C39 111.5(5) . .
C45 C44 P4 114.2(4) . .
C45 C44 C46 109.5(4) . .
C46 C44 P4 114.8(3) . .
C48 C47 P4 113.2(3) . .
C48 C47 C49 108.7(4) . .
C49 C47 P4 115.2(3) . .
C52 C50 P4 116.3(4) . .
C52 C50 C51 109.0(4) . .
C51 C50 P4 112.1(4) . .
C55 C56 C57 119.5(7) . .
C56 C57 C58 119.9(7) . .
C53 C58 C57 119.1(7) . .
C54 C53 C58 121.7(7) . .
C55 C54 C53 118.0(7) . .
C54 C55 C56 121.8(7) . .
C59 C61 C60 123.8(11) 2_766 .
C59 C60 C61 119.0(11) . .
C61 C59 C60 117.1(12) 2_766 .
C63 C62 C64 119.3(9) . 2_567
C62 C63 C64 122.0(10) . .
C63 C64 C62 118.6(10) . 2_567
C67 C65 C66 120.6(7) 2_666 .
C65 C66 C67 118.2(8) . .
C65 C67 C66 121.2(7) 2_666 .

loop_
_geom_bond_atom_site_label_1
_geom_bond_atom_site_label_2
_geom_bond_distance
_geom_bond_site_symmetry_2
Ru1 O1 2.202(3) .
Ru1 O2 2.289(3) .
Ru1 P1 2.4102(16) .
Ru1 P2 2.4196(17) .
Ru1 C1 2.013(4) .
Ru1 C9 2.594(5) .
Ru1 C15 1.805(5) .
Ru2 O4 2.211(3) .
Ru2 O5 2.276(3) .
Ru2 P3 2.4138(16) .
Ru2 P4 2.3840(16) .
Ru2 C14 2.583(5) .
Ru2 C5 2.020(5) .
Ru2 C16 1.784(5) .
O1 C9 1.272(5) .
O2 C9 1.266(6) .
O3 C10 1.355(5) .
O3 C13 1.372(5) .
O4 C14 1.282(5) .
O5 C14 1.257(5) .
O6 C15 1.162(6) .
O7 C16 1.185(6) .
P1 C17 1.884(6) .
P1 C20 1.859(6) .
P1 C23 1.869(5) .
P2 C29 1.878(5) .
P2 C26 1.861(6) .
P2 C32 1.862(5) .
P3 C41 1.852(6) .
P3 C35 1.848(6) .
P3 C38 1.865(5) .
P4 C44 1.864(5) .
P4 C47 1.856(5) .
P4 C50 1.870(5) .
S1 C3 1.740(5) .
S1 C7 1.759(5) 2_666
C1 C2 1.349(6) .
C2 C3 1.451(6) .
C3 C4 1.378(7) .
C4 C8 1.417(6) 2_666
C11 C10 1.366(6) .
C11 C12 1.409(7) .
C10 C9 1.459(7) .
C12 C13 1.342(6) .
C13 C14 1.464(7) .
C17 C18 1.529(7) .
C17 C19 1.463(8) .
C20 C21 1.535(7) .
C20 C22 1.524(8) .
C23 C24 1.530(7) .
C23 C25 1.513(8) .
C29 C30 1.518(8) .
C29 C31 1.519(8) .
C26 C27 1.491(8) .
C26 C28 1.459(8) .
C32 C33 1.528(7) .
C32 C34 1.525(8) .
C5 C6 1.320(7) .
C6 C7 1.453(6) .
C7 C8 1.352(7) .
C41 C42 1.517(8) .
C41 C43 1.538(7) .
C35 C37 1.552(8) .
C35 C36 1.542(8) .
C38 C39 1.528(7) .
C38 C40 1.523(8) .
C44 C45 1.531(7) .
C44 C46 1.545(7) .
C47 C48 1.530(7) .
C47 C49 1.534(6) .
C50 C52 1.525(7) .
C50 C51 1.539(7) .
C56 C57 1.375(5) .
C56 C55 1.371(5) .
C57 C58 1.383(5) .
C58 C53 1.376(5) .
C53 C54 1.373(5) .
C54 C55 1.369(5) .
C61 C60 1.387(5) .
C61 C59 1.331(16) 2_766
C60 C59 1.386(5) .
C62 C63 1.356(12) .
C62 C64 1.379(12) 2_567
C63 C64 1.374(11) .
C65 C66 1.359(10) .
C65 C67 1.354(11) 2_666
C66 C67 1.386(10) .

loop_
_geom_torsion_atom_site_label_1
_geom_torsion_atom_site_label_2
_geom_torsion_atom_site_label_3
_geom_torsion_atom_site_label_4
_geom_torsion
_geom_torsion_site_symmetry_1
_geom_torsion_site_symmetry_4
Ru1 O1 C9 O2 -2.8(5) . .
Ru1 O1 C9 C10 174.0(4) . .
Ru1 O2 C9 O1 2.7(5) . .
Ru1 O2 C9 C10 -174.2(4) . .
Ru1 P1 C17 C18 84.8(5) . .
Ru1 P1 C17 C19 -143.3(5) . .
Ru1 P1 C20 C21 -49.4(5) . .
Ru1 P1 C20 C22 179.5(3) . .
Ru1 P1 C23 C24 -79.0(5) . .
Ru1 P1 C23 C25 46.9(4) . .
Ru1 P2 C29 C30 -51.6(5) . .
Ru1 P2 C29 C31 -179.2(4) . .
Ru1 P2 C26 C27 50.1(6) . .
Ru1 P2 C26 C28 -90.4(6) . .
Ru1 P2 C32 C33 46.0(5) . .
Ru1 P2 C32 C34 -80.8(5) . .
Ru1 C1 C2 C3 173.6(4) . .
Ru2 O4 C14 O5 3.7(5) . .
Ru2 O4 C14 C13 -174.9(4) . .
Ru2 O5 C14 O4 -3.5(5) . .
Ru2 O5 C14 C13 175.0(4) . .
Ru2 P3 C41 C42 -75.7(5) . .
Ru2 P3 C41 C43 52.1(5) . .
Ru2 P3 C35 C37 -158.3(4) . .
Ru2 P3 C35 C36 74.0(4) . .
Ru2 P3 C38 C39 -177.9(4) . .
Ru2 P3 C38 C40 -48.2(5) . .
Ru2 P4 C44 C45 43.9(4) . .
Ru2 P4 C44 C46 171.7(3) . .
Ru2 P4 C47 C48 -49.9(4) . .
Ru2 P4 C47 C49 76.0(4) . .
Ru2 P4 C50 C52 84.1(4) . .
Ru2 P4 C50 C51 -42.4(4) . .
Ru2 C5 C6 C7 -178.3(4) . .
O3 C10 C9 O1 2.4(7) . .
O3 C10 C9 O2 179.3(5) . .
O3 C13 C14 O4 -1.5(7) . .
O3 C13 C14 O5 179.9(4) . .
S1 C3 C4 C8 -0.5(6) . 2_666
S1 C7 C8 C4 -0.5(6) 2_666 2_666
C1 C2 C3 S1 15.5(8) . .
C1 C2 C3 C4 -165.2(5) . .
C2 C3 C4 C8 -179.9(4) . 2_666
C11 C10 C9 O1 -175.1(6) . .
C11 C10 C9 O2 1.7(9) . .
C11 C12 C13 O3 -0.8(7) . .
C11 C12 C13 C14 -174.6(6) . .
C10 O3 C13 C12 0.2(6) . .
C10 O3 C13 C14 175.0(4) . .
C10 C11 C12 C13 1.0(7) . .
C12 C11 C10 O3 -0.9(7) . .
C12 C11 C10 C9 176.8(6) . .
C12 C13 C14 O4 172.0(6) . .
C12 C13 C14 O5 -6.6(9) . .
C13 O3 C10 C11 0.5(6) . .
C13 O3 C10 C9 -177.6(4) . .
C17 P1 C20 C21 79.2(5) . .
C17 P1 C20 C22 -52.0(5) . .
C17 P1 C23 C24 157.3(5) . .
C17 P1 C23 C25 -76.8(5) . .
C20 P1 C17 C18 -43.8(5) . .
C20 P1 C17 C19 88.2(6) . .
C20 P1 C23 C24 44.8(5) . .
C20 P1 C23 C25 170.7(4) . .
C23 P1 C17 C18 -151.8(5) . .
C23 P1 C17 C19 -19.8(7) . .
C23 P1 C20 C21 -173.0(4) . .
C23 P1 C20 C22 55.8(5) . .
C29 P2 C26 C27 -74.2(6) . .
C29 P2 C26 C28 145.4(6) . .
C29 P2 C32 C33 165.3(4) . .
C29 P2 C32 C34 38.5(5) . .
C26 P2 C29 C30 79.8(5) . .
C26 P2 C29 C31 -47.8(5) . .
C26 P2 C32 C33 -86.9(5) . .
C26 P2 C32 C34 146.3(5) . .
C32 P2 C29 C30 -174.4(4) . .
C32 P2 C29 C31 58.0(5) . .
C32 P2 C26 C27 179.0(5) . .
C32 P2 C26 C28 38.5(7) . .
C5 C6 C7 S1 3.5(8) . 2_666
C5 C6 C7 C8 -177.5(5) . .
C6 C7 C8 C4 -179.6(5) . 2_666
C7 S1 C3 C2 -179.9(4) 2_666 .
C7 S1 C3 C4 0.7(4) 2_666 .
C41 P3 C35 C37 -33.2(5) . .
C41 P3 C35 C36 -160.9(4) . .
C41 P3 C38 C39 57.4(5) . .
C41 P3 C38 C40 -172.9(4) . .
C35 P3 C41 C42 160.9(5) . .
C35 P3 C41 C43 -71.2(5) . .
C35 P3 C38 C39 -50.4(5) . .
C35 P3 C38 C40 79.3(5) . .
C38 P3 C41 C42 45.8(5) . .
C38 P3 C41 C43 173.7(4) . .
C38 P3 C35 C37 75.2(5) . .
C38 P3 C35 C36 -52.5(5) . .
C44 P4 C47 C48 75.0(4) . .
C44 P4 C47 C49 -159.0(4) . .
C44 P4 C50 C52 -36.1(5) . .
C44 P4 C50 C51 -162.6(4) . .
C47 P4 C44 C45 -88.1(4) . .
C47 P4 C44 C46 39.6(5) . .
C47 P4 C50 C52 -143.1(4) . .
C47 P4 C50 C51 90.4(4) . .
C50 P4 C44 C45 168.3(4) . .
C50 P4 C44 C46 -64.0(4) . .
C50 P4 C47 C48 -179.1(4) . .
C50 P4 C47 C49 -53.2(4) . .
C56 C57 C58 C53 -0.2(11) . .
C57 C56 C55 C54 -1.6(10) . .
C57 C58 C53 C54 0.0(11) . .
C58 C53 C54 C55 -0.6(10) . .
C53 C54 C55 C56 1.4(10) . .
C55 C56 C57 C58 1.0(10) . .
C61 C60 C59 C61 -0.8(19) . 2_766
C59 C61 C60 C59 1(2) 2_766 .
C62 C63 C64 C62 -2.8(17) . 2_567
C64 C62 C63 C64 2.8(17) 2_567 .
C65 C66 C67 C65 2.4(15) . 2_666
C67 C65 C66 C67 -2.4(15) 2_666 .
